data_4342421
loop_
_publ_author_name
'Nguyen, Van Ha'
'Khoo, Rebecca Shu Hui'
'Yip, John H. K.'

_publ_section_title
;
 Ir(2-Phenylpyridine)2(benzene-1,2-dithiolate) Anion as a
 Diastereoselective Metalloligand and Nucleophile: Stereoelectronic
 Effect, Spectroscopy, and Computational Study of the Methylated and
 Aurated Complexes and their Oxygenation Products.
;
_journal_issue 5
_journal_name_full 'Inorganic chemistry'
_journal_page_first 2264
_journal_paper_doi 10.1021/ic502875y
_journal_volume 54
_journal_year 2015
_chemical_formula_sum 'C29 H23 Ir N2 O2 S2'
_chemical_formula_weight 687.81
_chemical_name_systematic
; 
 ? 
;
_space_group_crystal_system monoclinic
_space_group_IT_number 14
_space_group_name_Hall '-P 2yn'
_space_group_name_H-M_alt 'P 1 21/n 1'
_symmetry_space_group_name_Hall '-P 2yn'
_symmetry_space_group_name_H-M 'P 1 21/n 1'
_atom_sites_solution_hydrogens geom
_audit_creation_method SHELXL-2013
_cell_angle_alpha 90
_cell_angle_beta 93.16(2)
_cell_angle_gamma 90
_cell_formula_units_Z 4
_cell_length_a 8.695(9)
_cell_length_b 21.37(2)
_cell_length_c 13.006(13)
_cell_measurement_reflns_used 869
_cell_measurement_temperature 100(2)
_cell_measurement_theta_max 27.38
_cell_measurement_theta_min 2.53
_cell_volume 2413(4)
_computing_cell_refinement 'Bruker SMART'
_computing_data_collection 'Bruker SMART'
_computing_data_reduction 'Bruker SAINT'
_computing_molecular_graphics 'Bruker SHELXTL'
_computing_publication_material 'Bruker SHELXTL'
_computing_structure_refinement 'SHELXL-2013 (Sheldrick, 2013)'
_computing_structure_solution 'Bruker SHELXTL'
_diffrn_ambient_temperature 100(2)
_diffrn_measured_fraction_theta_full 1.000
_diffrn_measured_fraction_theta_max 0.999
_diffrn_measurement_device_type 'CCD area detector'
_diffrn_measurement_method 'phi and omega scans'
_diffrn_radiation_type MoK\a
_diffrn_radiation_wavelength 0.71073
_diffrn_reflns_av_R_equivalents 0.0621
_diffrn_reflns_av_unetI/netI 0.0672
_diffrn_reflns_Laue_measured_fraction_full 1.000
_diffrn_reflns_Laue_measured_fraction_max 0.999
_diffrn_reflns_limit_h_max 11
_diffrn_reflns_limit_h_min -11
_diffrn_reflns_limit_k_max 23
_diffrn_reflns_limit_k_min -27
_diffrn_reflns_limit_l_max 15
_diffrn_reflns_limit_l_min -16
_diffrn_reflns_number 16734
_diffrn_reflns_point_group_measured_fraction_full 1.000
_diffrn_reflns_point_group_measured_fraction_max 0.999
_diffrn_reflns_theta_full 25.242
_diffrn_reflns_theta_max 27.498
_diffrn_reflns_theta_min 1.835
_exptl_absorpt_coefficient_mu 5.737
_exptl_absorpt_correction_T_max 0.7456
_exptl_absorpt_correction_T_min 0.4827
_exptl_absorpt_correction_type multi-scan
_exptl_absorpt_process_details 'Sadabs, (Sheldrick 2008)'
_exptl_crystal_colour Yellow
_exptl_crystal_density_diffrn 1.893
_exptl_crystal_density_meas ?
_exptl_crystal_description Block
_exptl_crystal_F_000 1344
_exptl_crystal_size_max 0.300
_exptl_crystal_size_mid 0.220
_exptl_crystal_size_min 0.080
_refine_diff_density_max 2.757
_refine_diff_density_min -1.529
_refine_diff_density_rms 0.204
_refine_ls_extinction_method none
_refine_ls_goodness_of_fit_ref 1.074
_refine_ls_hydrogen_treatment constr
_refine_ls_matrix_type full
_refine_ls_number_parameters 326
_refine_ls_number_reflns 5529
_refine_ls_number_restraints 0
_refine_ls_restrained_S_all 1.074
_refine_ls_R_factor_all 0.0512
_refine_ls_R_factor_gt 0.0425
_refine_ls_shift/su_max 0.001
_refine_ls_shift/su_mean 0.000
_refine_ls_structure_factor_coef Fsqd
_refine_ls_weighting_details 'w=1/[\s^2^(Fo^2^)+(0.0417P)^2^+1.0650P] where P=(Fo^2^+2Fc^2^)/3'
_refine_ls_weighting_scheme calc
_refine_ls_wR_factor_gt 0.0978
_refine_ls_wR_factor_ref 0.1016
_reflns_Friedel_coverage 0.000
_reflns_number_gt 4725
_reflns_number_total 5529
_reflns_threshold_expression 'I > 2\s(I)'
_cod_data_source_file ic502875y_si_002.cif
_cod_data_source_block D613_1b
_cod_depositor_comments
;
The following automatic conversions were performed:

'_exptl_absorpt_correction_type' value 'Multi-scan' changed to
'multi-scan' according to
/usr/data/users/saulius/crontab/automatic-downloads/rss-feeds/ACS/lib/dictionaries/cif_core.dic
dictionary named 'cif_core.dic' version 2.4.2 from 2011-04-26.

'_exptl_crystal_density_meas' value 'Not Measured' was changed to '?'
- the value is perceived as not measured.

Automatic conversion script
Id: cif_fix_values 3008 2015-01-20 13:52:24Z robertas 

 Adding full bibliography for 4342419--4342424.cif.
;
_cod_database_code 4342421
_shelx_space_group_comment
; 
The symmetry employed for this shelxl refinement is uniquely defined 
by the following loop, which should always be used as a source of 
symmetry information in preference to the above space-group names. 
They are only intended as comments. 
;
_shelx_estimated_absorpt_t_min 0.278
_shelx_estimated_absorpt_t_max 0.657
_shelxl_version_number 2013-3

loop_
_space_group_symop_operation_xyz
'x, y, z'
'-x+1/2, y+1/2, -z+1/2'
'-x, -y, -z'
'x-1/2, -y-1/2, z-1/2'

loop_
_atom_site_label
_atom_site_type_symbol
_atom_site_fract_x
_atom_site_fract_y
_atom_site_fract_z
_atom_site_U_iso_or_equiv
_atom_site_adp_type
_atom_site_occupancy
_atom_site_site_symmetry_order
_atom_site_calc_flag
_atom_site_refinement_flags_posn
_atom_site_refinement_flags_adp
Ir1 Ir 0.62918(2) 0.13573(2) 0.72995(2) 0.01495(9) Uani 1 1 d . .
S1 S 0.71273(15) 0.03459(6) 0.77719(10) 0.0154(3) Uani 1 1 d . .
S2 S 0.50340(17) 0.13383(7) 0.88876(11) 0.0217(3) Uani 1 1 d . .
O1 O 0.8733(4) 0.01786(19) 0.7586(3) 0.0196(9) Uani 1 1 d . .
O2 O 0.6046(4) -0.01626(18) 0.7463(3) 0.0188(8) Uani 1 1 d . .
N1 N 0.4424(5) 0.0980(2) 0.6475(3) 0.0168(9) Uani 1 1 d . .
N2 N 0.8199(5) 0.1822(2) 0.7939(4) 0.0202(10) Uani 1 1 d . .
C1 C 0.7184(6) 0.1300(2) 0.5908(4) 0.0170(11) Uani 1 1 d . .
C2 C 0.8637(7) 0.1477(3) 0.5615(5) 0.0231(13) Uani 1 1 d . .
H2 H 0.9336 0.1670 0.6105 0.028 Uiso 1 1 calc R U
C3 C 0.9081(7) 0.1376(3) 0.4622(5) 0.0268(14) Uani 1 1 d . .
H3 H 1.0076 0.1503 0.4437 0.032 Uiso 1 1 calc R U
C4 C 0.8098(7) 0.1093(3) 0.3901(5) 0.0264(13) Uani 1 1 d . .
H4 H 0.8422 0.1017 0.3227 0.032 Uiso 1 1 calc R U
C5 C 0.6635(7) 0.0920(3) 0.4160(4) 0.0224(12) Uani 1 1 d . .
H5 H 0.5946 0.0727 0.3663 0.027 Uiso 1 1 calc R U
C6 C 0.6179(6) 0.1029(2) 0.5155(4) 0.0161(11) Uani 1 1 d . .
C7 C 0.4637(6) 0.0862(2) 0.5472(4) 0.0158(11) Uani 1 1 d . .
C8 C 0.3466(6) 0.0611(3) 0.4844(4) 0.0223(12) Uani 1 1 d . .
H8 H 0.3629 0.0530 0.4140 0.027 Uiso 1 1 calc R U
C9 C 0.2059(7) 0.0476(3) 0.5230(5) 0.0250(13) Uani 1 1 d . .
H9 H 0.1252 0.0300 0.4802 0.030 Uiso 1 1 calc R U
C10 C 0.1848(6) 0.0603(3) 0.6255(5) 0.0236(13) Uani 1 1 d . .
H10 H 0.0895 0.0515 0.6548 0.028 Uiso 1 1 calc R U
C11 C 0.3044(6) 0.0857(3) 0.6832(4) 0.0218(12) Uani 1 1 d . .
H11 H 0.2887 0.0953 0.7532 0.026 Uiso 1 1 calc R U
C12 C 0.5677(7) 0.2271(3) 0.6975(4) 0.0208(12) Uani 1 1 d . .
C13 C 0.4296(7) 0.2490(3) 0.6507(5) 0.0274(14) Uani 1 1 d . .
H13 H 0.3513 0.2204 0.6281 0.033 Uiso 1 1 calc R U
C14 C 0.4073(7) 0.3135(3) 0.6374(5) 0.0314(15) Uani 1 1 d . .
H14 H 0.3133 0.3278 0.6049 0.038 Uiso 1 1 calc R U
C15 C 0.5165(8) 0.3568(3) 0.6697(5) 0.0297(15) Uani 1 1 d . .
H15 H 0.4976 0.4003 0.6603 0.036 Uiso 1 1 calc R U
C16 C 0.6544(7) 0.3361(3) 0.7161(5) 0.0274(14) Uani 1 1 d . .
H16 H 0.7319 0.3653 0.7378 0.033 Uiso 1 1 calc R U
C17 C 0.6789(7) 0.2721(3) 0.7306(5) 0.0243(13) Uani 1 1 d . .
C18 C 0.8167(7) 0.2460(3) 0.7850(5) 0.0261(13) Uani 1 1 d . .
C19 C 0.9380(8) 0.2815(3) 0.8255(6) 0.0377(17) Uani 1 1 d . .
H19 H 0.9349 0.3258 0.8184 0.045 Uiso 1 1 calc R U
C20 C 1.0646(8) 0.2536(3) 0.8764(6) 0.045(2) Uani 1 1 d . .
H20 H 1.1485 0.2780 0.9037 0.054 Uiso 1 1 calc R U
C21 C 1.0648(7) 0.1886(3) 0.8863(5) 0.0326(15) Uani 1 1 d . .
H21 H 1.1493 0.1678 0.9207 0.039 Uiso 1 1 calc R U
C22 C 0.9400(6) 0.1550(3) 0.8452(5) 0.0249(13) Uani 1 1 d . .
H22 H 0.9394 0.1108 0.8536 0.030 Uiso 1 1 calc R U
C23 C 0.7074(6) 0.0359(3) 0.9158(4) 0.0156(11) Uani 1 1 d . .
C24 C 0.7953(6) -0.0075(3) 0.9730(4) 0.0204(12) Uani 1 1 d . .
H24 H 0.8593 -0.0364 0.9399 0.024 Uiso 1 1 calc R U
C25 C 0.7878(6) -0.0077(3) 1.0788(4) 0.0197(12) Uani 1 1 d . .
H25 H 0.8516 -0.0354 1.1192 0.024 Uiso 1 1 calc R U
C26 C 0.6877(6) 0.0322(3) 1.1265(4) 0.0216(12) Uani 1 1 d . .
H26 H 0.6808 0.0305 1.1991 0.026 Uiso 1 1 calc R U
C27 C 0.5982(6) 0.0743(3) 1.0691(4) 0.0180(11) Uani 1 1 d . .
H27 H 0.5279 0.1008 1.1016 0.022 Uiso 1 1 calc R U
C28 C 0.6120(6) 0.0773(3) 0.9642(4) 0.0167(11) Uani 1 1 d . .
C29 C 0.5391(9) 0.2051(3) 0.9585(5) 0.0361(16) Uani 1 1 d . .
H29A H 0.4937 0.2024 1.0257 0.054 Uiso 1 1 calc R U
H29B H 0.4926 0.2402 0.9195 0.054 Uiso 1 1 calc R U
H29C H 0.6504 0.2118 0.9686 0.054 Uiso 1 1 calc R U

loop_
_atom_site_aniso_label
_atom_site_aniso_U_11
_atom_site_aniso_U_22
_atom_site_aniso_U_33
_atom_site_aniso_U_23
_atom_site_aniso_U_13
_atom_site_aniso_U_12
Ir1 0.01459(12) 0.01661(14) 0.01338(12) -0.00020(8) -0.00169(8) 0.00235(8)
S1 0.0160(6) 0.0172(7) 0.0127(6) -0.0012(5) -0.0007(5) 0.0023(5)
S2 0.0227(7) 0.0258(8) 0.0164(7) 0.0000(6) 0.0000(6) 0.0095(6)
O1 0.022(2) 0.019(2) 0.018(2) 0.0013(15) 0.0027(17) 0.0058(15)
O2 0.0212(19) 0.020(2) 0.015(2) -0.0033(15) -0.0011(16) -0.0004(16)
N1 0.019(2) 0.015(2) 0.016(2) 0.0022(18) -0.0076(18) 0.0000(19)
N2 0.024(2) 0.014(2) 0.021(3) 0.0007(19) -0.009(2) -0.0029(19)
C1 0.020(3) 0.016(3) 0.015(3) 0.005(2) 0.001(2) 0.007(2)
C2 0.027(3) 0.019(3) 0.023(3) 0.002(2) -0.001(3) -0.002(2)
C3 0.024(3) 0.028(4) 0.029(4) 0.010(3) 0.009(3) 0.004(3)
C4 0.033(3) 0.026(3) 0.021(3) 0.004(3) 0.009(3) 0.003(3)
C5 0.030(3) 0.019(3) 0.018(3) -0.001(2) -0.001(2) 0.000(2)
C6 0.018(3) 0.016(3) 0.014(3) 0.004(2) 0.000(2) 0.003(2)
C7 0.017(2) 0.015(3) 0.015(3) 0.002(2) 0.000(2) 0.005(2)
C8 0.024(3) 0.025(3) 0.016(3) -0.001(2) -0.007(2) 0.003(2)
C9 0.021(3) 0.025(3) 0.029(3) -0.002(3) -0.006(3) 0.002(2)
C10 0.014(3) 0.032(3) 0.025(3) 0.003(3) -0.001(2) -0.001(2)
C11 0.026(3) 0.024(3) 0.016(3) 0.001(2) 0.002(2) 0.004(2)
C12 0.028(3) 0.018(3) 0.017(3) 0.002(2) 0.007(2) 0.005(2)
C13 0.032(3) 0.022(3) 0.027(3) 0.003(3) -0.004(3) 0.007(3)
C14 0.032(3) 0.030(4) 0.032(4) 0.010(3) -0.002(3) 0.011(3)
C15 0.042(4) 0.018(3) 0.030(4) 0.005(3) 0.007(3) 0.009(3)
C16 0.027(3) 0.022(3) 0.033(4) 0.002(3) 0.009(3) 0.004(3)
C17 0.019(3) 0.028(3) 0.026(3) -0.002(3) 0.001(2) 0.005(3)
C18 0.025(3) 0.021(3) 0.033(4) -0.002(3) -0.001(3) 0.001(3)
C19 0.035(4) 0.021(3) 0.056(5) -0.004(3) -0.006(3) -0.007(3)
C20 0.033(4) 0.033(4) 0.065(5) -0.016(4) -0.018(4) 0.000(3)
C21 0.027(3) 0.030(4) 0.040(4) -0.012(3) -0.008(3) 0.005(3)
C22 0.019(3) 0.033(3) 0.023(3) -0.005(3) 0.000(2) 0.009(3)
C23 0.013(2) 0.019(3) 0.015(3) -0.004(2) -0.002(2) -0.002(2)
C24 0.018(3) 0.023(3) 0.020(3) -0.003(2) 0.001(2) 0.002(2)
C25 0.017(3) 0.024(3) 0.017(3) 0.006(2) -0.003(2) -0.001(2)
C26 0.018(3) 0.030(3) 0.017(3) 0.003(2) -0.004(2) -0.005(2)
C27 0.019(3) 0.014(3) 0.021(3) -0.005(2) 0.000(2) -0.002(2)
C28 0.015(2) 0.017(3) 0.018(3) 0.001(2) -0.004(2) 0.000(2)
C29 0.064(5) 0.020(3) 0.024(3) -0.006(3) -0.003(3) 0.013(3)

loop_
_atom_type_symbol
_atom_type_description
_atom_type_scat_dispersion_real
_atom_type_scat_dispersion_imag
_atom_type_scat_source
C C 0.0033 0.0016 'International Tables Vol C Tables 4.2.6.8 and 6.1.1.4'
H H 0.0000 0.0000 'International Tables Vol C Tables 4.2.6.8 and 6.1.1.4'
N N 0.0061 0.0033 'International Tables Vol C Tables 4.2.6.8 and 6.1.1.4'
S S 0.1246 0.1234 'International Tables Vol C Tables 4.2.6.8 and 6.1.1.4'
Ir Ir -1.4442 7.9887 'International Tables Vol C Tables 4.2.6.8 and 6.1.1.4'
O O 0.0106 0.0060 'International Tables Vol C Tables 4.2.6.8 and 6.1.1.4'

loop_
_geom_angle_atom_site_label_1
_geom_angle_atom_site_label_2
_geom_angle_atom_site_label_3
_geom_angle
C1 Ir1 N1 80.8(2)
C1 Ir1 C12 89.0(2)
N1 Ir1 C12 94.4(2)
C1 Ir1 N2 92.9(2)
N1 Ir1 N2 171.45(18)
C12 Ir1 N2 79.7(2)
C1 Ir1 S1 92.88(15)
N1 Ir1 S1 89.98(13)
C12 Ir1 S1 175.51(17)
N2 Ir1 S1 96.16(14)
C1 Ir1 S2 173.67(17)
N1 Ir1 S2 93.32(15)
C12 Ir1 S2 93.84(15)
N2 Ir1 S2 93.17(15)
S1 Ir1 S2 84.73(5)
O1 S1 O2 111.8(2)
O1 S1 C23 104.1(2)
O2 S1 C23 103.4(2)
O1 S1 Ir1 117.51(17)
O2 S1 Ir1 114.97(18)
C23 S1 Ir1 102.85(18)
C28 S2 C29 103.0(3)
C28 S2 Ir1 103.42(19)
C29 S2 Ir1 110.4(2)
C11 N1 C7 118.2(5)
C11 N1 Ir1 126.4(4)
C7 N1 Ir1 115.4(4)
C22 N2 C18 119.1(5)
C22 N2 Ir1 125.2(4)
C18 N2 Ir1 115.6(4)
C2 C1 C6 117.5(5)
C2 C1 Ir1 129.1(5)
C6 C1 Ir1 113.4(4)
C3 C2 C1 121.1(6)
C3 C2 H2 119.5
C1 C2 H2 119.5
C4 C3 C2 120.6(6)
C4 C3 H3 119.7
C2 C3 H3 119.7
C3 C4 C5 119.9(6)
C3 C4 H4 120.1
C5 C4 H4 120.1
C4 C5 C6 119.5(6)
C4 C5 H5 120.2
C6 C5 H5 120.2
C5 C6 C1 121.4(5)
C5 C6 C7 122.0(5)
C1 C6 C7 116.6(5)
N1 C7 C8 120.6(5)
N1 C7 C6 113.6(5)
C8 C7 C6 125.8(5)
C9 C8 C7 120.5(5)
C9 C8 H8 119.8
C7 C8 H8 119.8
C8 C9 C10 118.6(6)
C8 C9 H9 120.7
C10 C9 H9 120.7
C11 C10 C9 118.2(5)
C11 C10 H10 120.9
C9 C10 H10 120.9
N1 C11 C10 124.0(5)
N1 C11 H11 118.0
C10 C11 H11 118.0
C13 C12 C17 117.4(5)
C13 C12 Ir1 127.9(5)
C17 C12 Ir1 114.7(4)
C12 C13 C14 119.6(6)
C12 C13 H13 120.2
C14 C13 H13 120.2
C15 C14 C13 122.4(6)
C15 C14 H14 118.8
C13 C14 H14 118.8
C14 C15 C16 119.0(6)
C14 C15 H15 120.5
C16 C15 H15 120.5
C15 C16 C17 119.6(6)
C15 C16 H16 120.2
C17 C16 H16 120.2
C16 C17 C12 122.0(6)
C16 C17 C18 123.5(6)
C12 C17 C18 114.4(5)
N2 C18 C19 120.2(6)
N2 C18 C17 115.6(5)
C19 C18 C17 124.1(6)
C18 C19 C20 121.0(6)
C18 C19 H19 119.5
C20 C19 H19 119.5
C19 C20 C21 118.0(6)
C19 C20 H20 121.0
C21 C20 H20 121.0
C22 C21 C20 119.0(6)
C22 C21 H21 120.5
C20 C21 H21 120.5
N2 C22 C21 122.6(6)
N2 C22 H22 118.7
C21 C22 H22 118.7
C28 C23 C24 120.5(5)
C28 C23 S1 120.7(4)
C24 C23 S1 118.7(4)
C25 C24 C23 118.7(5)
C25 C24 H24 120.6
C23 C24 H24 120.6
C24 C25 C26 120.6(5)
C24 C25 H25 119.7
C26 C25 H25 119.7
C27 C26 C25 120.4(5)
C27 C26 H26 119.8
C25 C26 H26 119.8
C28 C27 C26 119.2(5)
C28 C27 H27 120.4
C26 C27 H27 120.4
C27 C28 C23 120.3(5)
C27 C28 S2 120.1(4)
C23 C28 S2 119.5(4)
S2 C29 H29A 109.5
S2 C29 H29B 109.5
H29A C29 H29B 109.5
S2 C29 H29C 109.5
H29A C29 H29C 109.5
H29B C29 H29C 109.5

loop_
_geom_bond_atom_site_label_1
_geom_bond_atom_site_label_2
_geom_bond_distance
Ir1 C1 2.012(6)
Ir1 N1 2.061(5)
Ir1 C12 2.061(6)
Ir1 N2 2.068(5)
Ir1 S1 2.351(2)
Ir1 S2 2.390(2)
S1 O1 1.474(4)
S1 O2 1.478(4)
S1 C23 1.806(6)
S2 C28 1.791(6)
S2 C29 1.792(6)
N1 C11 1.336(7)
N1 C7 1.352(7)
N2 C22 1.341(7)
N2 C18 1.369(8)
C1 C2 1.391(8)
C1 C6 1.401(8)
C2 C3 1.386(9)
C2 H2 0.9500
C3 C4 1.373(9)
C3 H3 0.9500
C4 C5 1.385(8)
C4 H4 0.9500
C5 C6 1.393(8)
C5 H5 0.9500
C6 C7 1.469(7)
C7 C8 1.378(8)
C8 C9 1.378(8)
C8 H8 0.9500
C9 C10 1.381(9)
C9 H9 0.9500
C10 C11 1.362(8)
C10 H10 0.9500
C11 H11 0.9500
C12 C13 1.397(8)
C12 C17 1.415(9)
C13 C14 1.401(8)
C13 H13 0.9500
C14 C15 1.376(9)
C14 H14 0.9500
C15 C16 1.384(9)
C15 H15 0.9500
C16 C17 1.396(9)
C16 H16 0.9500
C17 C18 1.467(8)
C18 C19 1.381(9)
C19 C20 1.388(10)
C19 H19 0.9500
C20 C21 1.395(9)
C20 H20 0.9500
C21 C22 1.385(8)
C21 H21 0.9500
C22 H22 0.9500
C23 C28 1.388(7)
C23 C24 1.390(8)
C24 C25 1.381(8)
C24 H24 0.9500
C25 C26 1.389(8)
C25 H25 0.9500
C26 C27 1.382(8)
C26 H26 0.9500
C27 C28 1.379(8)
C27 H27 0.9500
C29 H29A 0.9800
C29 H29B 0.9800
C29 H29C 0.9800
